data_4123180
loop_
_publ_author_name
'Chen, Gang'
'Zakharov, Lev N.'
'Bowden, Mark E.'
'Karkamkar, Abhijeet J.'
'Whittemore, Sean M.'
'Garner, 3rd, Edward B'
'Mikulas, Tanya C.'
'Dixon, David A.'
'Autrey, Tom'
'Liu, Shih-Yuan'

_publ_section_title
;
 Bis-BN Cyclohexane: A Remarkably Kinetically Stable Chemical Hydrogen
 Storage Material.
;
_journal_issue 1
_journal_name_full 'Journal of the American Chemical Society'
_journal_page_first 134
_journal_page_last 137
_journal_paper_doi 10.1021/ja511766p
_journal_volume 137
_journal_year 2015
_chemical_formula_sum 'C14 H44 B2 N2 Si4'
_chemical_formula_weight 374.49
_chemical_name_systematic
; 
 ? 
;
_space_group_IT_number 14
_symmetry_cell_setting monoclinic
_symmetry_space_group_name_Hall '-P 2ybc'
_symmetry_space_group_name_H-M 'P 1 21/c 1'
_atom_sites_solution_hydrogens geom
_atom_sites_solution_primary direct
_atom_sites_solution_secondary difmap
_audit_creation_method SHELXLTL
_cell_angle_alpha 90.00
_cell_angle_beta 112.0340(10)
_cell_angle_gamma 90.00
_cell_formula_units_Z 4
_cell_length_a 17.0141(3)
_cell_length_b 6.58080(10)
_cell_length_c 22.6057(5)
_cell_measurement_reflns_used 8283
_cell_measurement_temperature 100(2)
_cell_measurement_theta_max 28.26
_cell_measurement_theta_min 2.58
_cell_volume 2346.21(8)
_computing_cell_refinement 'Bruker SAINT'
_computing_data_collection 'Bruker APEX2'
_computing_data_reduction 'Bruker SAINT'
_computing_molecular_graphics 'Bruker SHELXTL'
_computing_publication_material 'Bruker SHELXTL'
_computing_structure_refinement 'Bruker SHELXTL'
_computing_structure_solution 'Bruker SHELXTL'
_diffrn_ambient_temperature 100(2)
_diffrn_measured_fraction_theta_full 0.999
_diffrn_measured_fraction_theta_max 0.999
_diffrn_measurement_device_type 'Bruker APEX-II CCD'
_diffrn_measurement_method '\f and \w scans'
_diffrn_radiation_monochromator graphite
_diffrn_radiation_source 'fine-focus sealed tube'
_diffrn_radiation_type MoK\a
_diffrn_radiation_wavelength 0.71073
_diffrn_reflns_av_R_equivalents 0.0455
_diffrn_reflns_av_sigmaI/netI 0.0316
_diffrn_reflns_limit_h_max 21
_diffrn_reflns_limit_h_min -21
_diffrn_reflns_limit_k_max 8
_diffrn_reflns_limit_k_min -8
_diffrn_reflns_limit_l_max 26
_diffrn_reflns_limit_l_min -28
_diffrn_reflns_number 32042
_diffrn_reflns_theta_full 27.00
_diffrn_reflns_theta_max 27.00
_diffrn_reflns_theta_min 1.89
_diffrn_standards_number 0
_exptl_absorpt_coefficient_mu 0.252
_exptl_absorpt_correction_T_max 0.9850
_exptl_absorpt_correction_T_min 0.9124
_exptl_absorpt_correction_type multi-scan
_exptl_absorpt_process_details SADABS
_exptl_crystal_colour colourless
_exptl_crystal_density_diffrn 1.060
_exptl_crystal_density_method 'not measured'
_exptl_crystal_description needle
_exptl_crystal_F_000 832
_exptl_crystal_size_max 0.37
_exptl_crystal_size_mid 0.10
_exptl_crystal_size_min 0.06
_refine_diff_density_max 0.453
_refine_diff_density_min -0.455
_refine_diff_density_rms 0.064
_refine_ls_extinction_method none
_refine_ls_goodness_of_fit_ref 1.072
_refine_ls_hydrogen_treatment mixed
_refine_ls_matrix_type full
_refine_ls_number_parameters 231
_refine_ls_number_reflns 5131
_refine_ls_number_restraints 0
_refine_ls_restrained_S_all 1.072
_refine_ls_R_factor_all 0.0537
_refine_ls_R_factor_gt 0.0392
_refine_ls_shift/su_max 0.000
_refine_ls_shift/su_mean 0.000
_refine_ls_structure_factor_coef Fsqd
_refine_ls_weighting_details 'calc w=1/[\s^2^(Fo^2^)+(0.0518P)^2^+1.8500P] where P=(Fo^2^+2Fc^2^)/3'
_refine_ls_weighting_scheme calc
_refine_ls_wR_factor_gt 0.1008
_refine_ls_wR_factor_ref 0.1088
_reflns_number_gt 4176
_reflns_number_total 5131
_reflns_threshold_expression >2sigma(I)
_cod_data_source_file ja511766p_si_002.cif
_cod_data_source_block liu192
_cod_depositor_comments
;
The following automatic conversions were performed:

'_symmetry_cell_setting' value 'Monoclinic' changed to 'monoclinic'
according to
/home/saulius/struct/COD-crude-data--automatic-downloads/rss-feeds/ACS/lib/dictionaries/cif_core.dic
dictionary named 'cif_core.dic' version 2.4.2 from 2011-04-26.

Automatic conversion script
Id: cif_fix_values 2935 2014-11-11 08:27:57Z andrius 

 Adding full bibliography for 4123178--4123181.cif.
;
_cod_original_sg_symbol_H-M P2(1)/c
_cod_database_code 4123180

loop_
_symmetry_equiv_pos_as_xyz
'x, y, z'
'-x, y+1/2, -z+1/2'
'-x, -y, -z'
'x, -y-1/2, z-1/2'

loop_
_atom_site_label
_atom_site_type_symbol
_atom_site_fract_x
_atom_site_fract_y
_atom_site_fract_z
_atom_site_U_iso_or_equiv
_atom_site_adp_type
_atom_site_occupancy
_atom_site_symmetry_multiplicity
_atom_site_calc_flag
_atom_site_refinement_flags
Si1 Si 0.29227(3) 0.63503(8) 0.39322(2) 0.01140(13) Uani 1 1 d .
Si2 Si 0.43783(3) 0.72485(8) 0.34877(2) 0.01082(13) Uani 1 1 d .
Si3 Si 0.07564(3) 0.86384(8) 0.16153(3) 0.01204(13) Uani 1 1 d .
Si4 Si 0.20979(3) 0.73493(8) 0.10863(2) 0.01167(13) Uani 1 1 d .
N1 N 0.32384(9) 0.6982(2) 0.32658(7) 0.0091(3) Uani 1 1 d .
N2 N 0.18519(9) 0.7803(2) 0.17923(7) 0.0101(3) Uani 1 1 d .
B1 B 0.19546(13) 0.5674(3) 0.22009(10) 0.0116(4) Uani 1 1 d .
B2 B 0.27718(14) 0.9171(3) 0.29855(11) 0.0123(4) Uani 1 1 d .
C1 C 0.29070(12) 0.5370(3) 0.27292(9) 0.0104(4) Uani 1 1 d .
C2 C 0.24945(12) 0.9369(3) 0.22191(9) 0.0116(4) Uani 1 1 d .
C3 C 0.18290(13) 0.5319(3) 0.36805(10) 0.0217(5) Uani 1 1 d .
H3A H 0.1768 0.4158 0.3395 0.033 Uiso 1 1 calc R
H3B H 0.1420 0.6377 0.3456 0.033 Uiso 1 1 calc R
H3C H 0.1722 0.4877 0.4058 0.033 Uiso 1 1 calc R
C4 C 0.30142(13) 0.8594(3) 0.44604(10) 0.0189(4) Uani 1 1 d .
H4A H 0.2637 0.9676 0.4215 0.028 Uiso 1 1 calc R
H4B H 0.3601 0.9085 0.4626 0.028 Uiso 1 1 calc R
H4C H 0.2853 0.8196 0.4817 0.028 Uiso 1 1 calc R
C5 C 0.36275(13) 0.4291(3) 0.44190(10) 0.0181(4) Uani 1 1 d .
H5A H 0.3583 0.3096 0.4150 0.027 Uiso 1 1 calc R
H5B H 0.3453 0.3927 0.4772 0.027 Uiso 1 1 calc R
H5C H 0.4216 0.4771 0.4590 0.027 Uiso 1 1 calc R
C6 C 0.46355(12) 0.8540(3) 0.28494(10) 0.0178(4) Uani 1 1 d .
H6A H 0.4367 0.9883 0.2766 0.027 Uiso 1 1 calc R
H6B H 0.4423 0.7723 0.2459 0.027 Uiso 1 1 calc R
H6C H 0.5251 0.8693 0.2988 0.027 Uiso 1 1 calc R
C7 C 0.48731(12) 0.8790(3) 0.42276(9) 0.0161(4) Uani 1 1 d .
H7A H 0.4755 0.8157 0.4578 0.024 Uiso 1 1 calc R
H7B H 0.4637 1.0167 0.4155 0.024 Uiso 1 1 calc R
H7C H 0.5487 0.8856 0.4339 0.024 Uiso 1 1 calc R
C8 C 0.49060(12) 0.4698(3) 0.36157(10) 0.0177(4) Uani 1 1 d .
H8A H 0.4803 0.3985 0.3960 0.027 Uiso 1 1 calc R
H8B H 0.5518 0.4876 0.3732 0.027 Uiso 1 1 calc R
H8C H 0.4674 0.3900 0.3222 0.027 Uiso 1 1 calc R
C9 C 0.04792(13) 1.0693(3) 0.09975(10) 0.0187(4) Uani 1 1 d .
H9A H 0.0548 1.0181 0.0613 0.028 Uiso 1 1 calc R
H9B H 0.0855 1.1860 0.1164 0.028 Uiso 1 1 calc R
H9C H -0.0110 1.1114 0.0892 0.028 Uiso 1 1 calc R
C10 C -0.00089(12) 0.6500(3) 0.13013(10) 0.0173(4) Uani 1 1 d .
H10A H 0.0061 0.5911 0.0926 0.026 Uiso 1 1 calc R
H10B H -0.0589 0.7010 0.1182 0.026 Uiso 1 1 calc R
H10C H 0.0100 0.5456 0.1632 0.026 Uiso 1 1 calc R
C11 C 0.06140(13) 0.9806(3) 0.23164(10) 0.0201(4) Uani 1 1 d .
H11A H 0.1010 1.0942 0.2474 0.030 Uiso 1 1 calc R
H11B H 0.0725 0.8787 0.2654 0.030 Uiso 1 1 calc R
H11C H 0.0031 1.0304 0.2191 0.030 Uiso 1 1 calc R
C12 C 0.30594(12) 0.5718(3) 0.12701(10) 0.0172(4) Uani 1 1 d .
H12A H 0.2964 0.4409 0.1439 0.026 Uiso 1 1 calc R
H12B H 0.3549 0.6396 0.1588 0.026 Uiso 1 1 calc R
H12C H 0.3170 0.5495 0.0880 0.026 Uiso 1 1 calc R
C13 C 0.12208(13) 0.6037(3) 0.04391(9) 0.0177(4) Uani 1 1 d .
H13A H 0.1098 0.4739 0.0599 0.027 Uiso 1 1 calc R
H13B H 0.1390 0.5790 0.0076 0.027 Uiso 1 1 calc R
H13C H 0.0713 0.6894 0.0302 0.027 Uiso 1 1 calc R
C14 C 0.23251(13) 0.9819(3) 0.07661(10) 0.0197(4) Uani 1 1 d .
H14A H 0.1832 1.0718 0.0662 0.030 Uiso 1 1 calc R
H14B H 0.2443 0.9561 0.0380 0.030 Uiso 1 1 calc R
H14C H 0.2819 1.0468 0.1089 0.030 Uiso 1 1 calc R
H1CC H 0.2961(13) 0.405(3) 0.2935(10) 0.010(5) Uiso 1 1 d .
H2CC H 0.3328(12) 0.531(3) 0.2514(10) 0.006(5) Uiso 1 1 d .
H3CC H 0.2995(14) 0.928(3) 0.2109(11) 0.017(6) Uiso 1 1 d .
H4CC H 0.2255(13) 1.071(3) 0.2082(10) 0.009(5) Uiso 1 1 d .
H1BB H 0.1812(13) 0.438(3) 0.1842(10) 0.016(6) Uiso 1 1 d .
H2BB H 0.1460(13) 0.574(3) 0.2413(10) 0.011(5) Uiso 1 1 d .
H3BB H 0.3270(13) 1.043(3) 0.3220(10) 0.012(5) Uiso 1 1 d .
H4BB H 0.2213(14) 0.929(3) 0.3142(11) 0.020(6) Uiso 1 1 d .

loop_
_atom_site_aniso_label
_atom_site_aniso_U_11
_atom_site_aniso_U_22
_atom_site_aniso_U_33
_atom_site_aniso_U_23
_atom_site_aniso_U_13
_atom_site_aniso_U_12
Si1 0.0112(3) 0.0137(2) 0.0088(3) 0.0004(2) 0.0031(2) -0.0017(2)
Si2 0.0091(2) 0.0122(2) 0.0099(3) -0.0004(2) 0.0021(2) -0.00072(19)
Si3 0.0099(2) 0.0136(2) 0.0099(3) -0.0005(2) 0.0006(2) 0.0021(2)
Si4 0.0128(3) 0.0126(2) 0.0085(3) 0.00010(19) 0.0026(2) 0.00045(19)
N1 0.0091(7) 0.0094(7) 0.0066(8) -0.0004(6) 0.0005(6) -0.0008(6)
N2 0.0107(7) 0.0096(7) 0.0082(8) -0.0004(6) 0.0016(6) 0.0001(6)
B1 0.0131(10) 0.0094(9) 0.0097(11) 0.0007(8) 0.0014(9) -0.0015(8)
B2 0.0141(10) 0.0102(9) 0.0100(11) -0.0003(8) 0.0015(9) 0.0016(8)
C1 0.0130(9) 0.0087(8) 0.0075(9) -0.0005(7) 0.0014(8) -0.0001(7)
C2 0.0131(9) 0.0076(8) 0.0113(10) -0.0002(7) 0.0012(8) -0.0009(7)
C3 0.0175(10) 0.0320(12) 0.0161(11) 0.0008(9) 0.0069(9) -0.0087(9)
C4 0.0232(10) 0.0206(10) 0.0147(11) -0.0023(8) 0.0089(9) -0.0003(8)
C5 0.0216(10) 0.0189(10) 0.0123(10) 0.0046(8) 0.0047(9) 0.0007(8)
C6 0.0139(9) 0.0225(10) 0.0175(11) 0.0005(8) 0.0064(9) -0.0049(8)
C7 0.0146(9) 0.0175(9) 0.0131(10) -0.0022(8) 0.0015(8) -0.0019(8)
C8 0.0141(9) 0.0195(10) 0.0175(11) -0.0008(8) 0.0037(9) 0.0039(8)
C9 0.0167(10) 0.0177(10) 0.0161(11) 0.0022(8) -0.0003(9) 0.0037(8)
C10 0.0129(9) 0.0207(10) 0.0163(11) -0.0014(8) 0.0032(9) -0.0006(8)
C11 0.0134(9) 0.0257(11) 0.0189(11) -0.0044(9) 0.0034(9) 0.0064(8)
C12 0.0168(10) 0.0212(10) 0.0144(10) -0.0007(8) 0.0065(9) 0.0043(8)
C13 0.0201(10) 0.0196(10) 0.0112(10) -0.0015(8) 0.0033(9) -0.0019(8)
C14 0.0225(11) 0.0209(10) 0.0161(11) 0.0035(8) 0.0079(9) -0.0014(8)

loop_
_atom_type_symbol
_atom_type_description
_atom_type_scat_dispersion_real
_atom_type_scat_dispersion_imag
_atom_type_scat_source
C C 0.0033 0.0016 'International Tables Vol C Tables 4.2.6.8 and 6.1.1.4'
H H 0.0000 0.0000 'International Tables Vol C Tables 4.2.6.8 and 6.1.1.4'
B B 0.0013 0.0007 'International Tables Vol C Tables 4.2.6.8 and 6.1.1.4'
N N 0.0061 0.0033 'International Tables Vol C Tables 4.2.6.8 and 6.1.1.4'
Si Si 0.0817 0.0704 'International Tables Vol C Tables 4.2.6.8 and 6.1.1.4'

loop_
_geom_angle_atom_site_label_1
_geom_angle_atom_site_label_2
_geom_angle_atom_site_label_3
_geom_angle
N1 Si1 C3 113.65(8)
N1 Si1 C4 111.56(8)
C3 Si1 C4 108.55(10)
N1 Si1 C5 109.16(8)
C3 Si1 C5 105.25(10)
C4 Si1 C5 108.38(10)
N1 Si2 C6 111.48(8)
N1 Si2 C7 112.05(8)
C6 Si2 C7 106.76(9)
N1 Si2 C8 110.82(8)
C6 Si2 C8 106.86(9)
C7 Si2 C8 108.64(9)
N2 Si3 C11 112.61(8)
N2 Si3 C10 111.27(8)
C11 Si3 C10 109.91(9)
N2 Si3 C9 109.24(8)
C11 Si3 C9 105.11(10)
C10 Si3 C9 108.43(9)
N2 Si4 C13 112.60(8)
N2 Si4 C12 111.68(8)
C13 Si4 C12 106.55(9)
N2 Si4 C14 110.15(8)
C13 Si4 C14 108.57(9)
C12 Si4 C14 107.06(9)
C1 N1 B2 108.38(13)
C1 N1 Si2 108.59(11)
B2 N1 Si2 109.31(11)
C1 N1 Si1 110.88(11)
B2 N1 Si1 105.49(11)
Si2 N1 Si1 114.03(8)
C2 N2 B1 108.33(14)
C2 N2 Si4 108.34(11)
B1 N2 Si4 109.92(11)
C2 N2 Si3 110.96(11)
B1 N2 Si3 105.17(11)
Si4 N2 Si3 113.97(8)
C1 B1 N2 112.52(15)
C1 B1 H1BB 108.6(11)
N2 B1 H1BB 106.7(11)
C1 B1 H2BB 113.2(11)
N2 B1 H2BB 105.5(11)
H1BB B1 H2BB 110.0(15)
C2 B2 N1 112.66(15)
C2 B2 H3BB 107.5(10)
N1 B2 H3BB 106.4(10)
C2 B2 H4BB 112.7(12)
N1 B2 H4BB 106.2(12)
H3BB B2 H4BB 111.3(15)
N1 C1 B1 117.43(14)
N1 C1 H1CC 107.1(12)
B1 C1 H1CC 110.6(12)
N1 C1 H2CC 106.9(12)
B1 C1 H2CC 110.1(12)
H1CC C1 H2CC 103.8(17)
N2 C2 B2 117.82(15)
N2 C2 H3CC 106.2(13)
B2 C2 H3CC 109.7(13)
N2 C2 H4CC 106.9(12)
B2 C2 H4CC 109.5(12)
H3CC C2 H4CC 106.1(18)
Si1 C3 H3A 109.5
Si1 C3 H3B 109.5
H3A C3 H3B 109.5
Si1 C3 H3C 109.5
H3A C3 H3C 109.5
H3B C3 H3C 109.5
Si1 C4 H4A 109.5
Si1 C4 H4B 109.5
H4A C4 H4B 109.5
Si1 C4 H4C 109.5
H4A C4 H4C 109.5
H4B C4 H4C 109.5
Si1 C5 H5A 109.5
Si1 C5 H5B 109.5
H5A C5 H5B 109.5
Si1 C5 H5C 109.5
H5A C5 H5C 109.5
H5B C5 H5C 109.5
Si2 C6 H6A 109.5
Si2 C6 H6B 109.5
H6A C6 H6B 109.5
Si2 C6 H6C 109.5
H6A C6 H6C 109.5
H6B C6 H6C 109.5
Si2 C7 H7A 109.5
Si2 C7 H7B 109.5
H7A C7 H7B 109.5
Si2 C7 H7C 109.5
H7A C7 H7C 109.5
H7B C7 H7C 109.5
Si2 C8 H8A 109.5
Si2 C8 H8B 109.5
H8A C8 H8B 109.5
Si2 C8 H8C 109.5
H8A C8 H8C 109.5
H8B C8 H8C 109.5
Si3 C9 H9A 109.5
Si3 C9 H9B 109.5
H9A C9 H9B 109.5
Si3 C9 H9C 109.5
H9A C9 H9C 109.5
H9B C9 H9C 109.5
Si3 C10 H10A 109.5
Si3 C10 H10B 109.5
H10A C10 H10B 109.5
Si3 C10 H10C 109.5
H10A C10 H10C 109.5
H10B C10 H10C 109.5
Si3 C11 H11A 109.5
Si3 C11 H11B 109.5
H11A C11 H11B 109.5
Si3 C11 H11C 109.5
H11A C11 H11C 109.5
H11B C11 H11C 109.5
Si4 C12 H12A 109.5
Si4 C12 H12B 109.5
H12A C12 H12B 109.5
Si4 C12 H12C 109.5
H12A C12 H12C 109.5
H12B C12 H12C 109.5
Si4 C13 H13A 109.5
Si4 C13 H13B 109.5
H13A C13 H13B 109.5
Si4 C13 H13C 109.5
H13A C13 H13C 109.5
H13B C13 H13C 109.5
Si4 C14 H14A 109.5
Si4 C14 H14B 109.5
H14A C14 H14B 109.5
Si4 C14 H14C 109.5
H14A C14 H14C 109.5
H14B C14 H14C 109.5

loop_
_geom_bond_atom_site_label_1
_geom_bond_atom_site_label_2
_geom_bond_distance
Si1 N1 1.8271(16)
Si1 C3 1.858(2)
Si1 C4 1.868(2)
Si1 C5 1.870(2)
Si2 N1 1.8204(15)
Si2 C6 1.863(2)
Si2 C7 1.865(2)
Si2 C8 1.874(2)
Si3 N2 1.8377(16)
Si3 C11 1.857(2)
Si3 C10 1.867(2)
Si3 C9 1.873(2)
Si4 N2 1.8201(16)
Si4 C13 1.864(2)
Si4 C12 1.868(2)
Si4 C14 1.877(2)
N1 C1 1.550(2)
N1 B2 1.652(2)
N2 C2 1.548(2)
N2 B1 1.651(3)
B1 C1 1.625(3)
B1 H1BB 1.14(2)
B1 H2BB 1.11(2)
B2 C2 1.621(3)
B2 H3BB 1.16(2)
B2 H4BB 1.13(2)
C1 H1CC 0.97(2)
C1 H2CC 1.01(2)
C2 H3CC 0.97(2)
C2 H4CC 0.97(2)
C3 H3A 0.9800
C3 H3B 0.9800
C3 H3C 0.9800
C4 H4A 0.9800
C4 H4B 0.9800
C4 H4C 0.9800
C5 H5A 0.9800
C5 H5B 0.9800
C5 H5C 0.9800
C6 H6A 0.9800
C6 H6B 0.9800
C6 H6C 0.9800
C7 H7A 0.9800
C7 H7B 0.9800
C7 H7C 0.9800
C8 H8A 0.9800
C8 H8B 0.9800
C8 H8C 0.9800
C9 H9A 0.9800
C9 H9B 0.9800
C9 H9C 0.9800
C10 H10A 0.9800
C10 H10B 0.9800
C10 H10C 0.9800
C11 H11A 0.9800
C11 H11B 0.9800
C11 H11C 0.9800
C12 H12A 0.9800
C12 H12B 0.9800
C12 H12C 0.9800
C13 H13A 0.9800
C13 H13B 0.9800
C13 H13C 0.9800
C14 H14A 0.9800
C14 H14B 0.9800
C14 H14C 0.9800

loop_
_geom_torsion_atom_site_label_1
_geom_torsion_atom_site_label_2
_geom_torsion_atom_site_label_3
_geom_torsion_atom_site_label_4
_geom_torsion
C6 Si2 N1 C1 70.91(13)
C7 Si2 N1 C1 -169.51(11)
C8 Si2 N1 C1 -47.98(13)
C6 Si2 N1 B2 -47.15(14)
C7 Si2 N1 B2 72.43(13)
C8 Si2 N1 B2 -166.04(12)
C6 Si2 N1 Si1 -164.92(9)
C7 Si2 N1 Si1 -45.34(11)
C8 Si2 N1 Si1 76.19(11)
C3 Si1 N1 C1 -39.41(14)
C4 Si1 N1 C1 -162.53(12)
C5 Si1 N1 C1 77.72(13)
C3 Si1 N1 B2 77.71(13)
C4 Si1 N1 B2 -45.42(13)
C5 Si1 N1 B2 -165.16(12)
C3 Si1 N1 Si2 -162.35(10)
C4 Si1 N1 Si2 74.53(11)
C5 Si1 N1 Si2 -45.22(11)
C13 Si4 N2 C2 -165.08(12)
C12 Si4 N2 C2 75.09(13)
C14 Si4 N2 C2 -43.73(14)
C13 Si4 N2 B1 76.73(14)
C12 Si4 N2 B1 -43.11(14)
C14 Si4 N2 B1 -161.93(12)
C13 Si4 N2 Si3 -41.03(12)
C12 Si4 N2 Si3 -160.86(9)
C14 Si4 N2 Si3 80.32(11)
C11 Si3 N2 C2 -40.34(15)
C10 Si3 N2 C2 -164.27(12)
C9 Si3 N2 C2 76.05(13)
C11 Si3 N2 B1 76.57(13)
C10 Si3 N2 B1 -47.35(13)
C9 Si3 N2 B1 -167.03(12)
C11 Si3 N2 Si4 -162.97(10)
C10 Si3 N2 Si4 73.11(11)
C9 Si3 N2 Si4 -46.57(11)
C2 N2 B1 C1 -28.21(19)
Si4 N2 B1 C1 89.99(15)
Si3 N2 B1 C1 -146.92(13)
C1 N1 B2 C2 -27.40(19)
Si2 N1 B2 C2 90.80(16)
Si1 N1 B2 C2 -146.20(13)
B2 N1 C1 B1 -28.8(2)
Si2 N1 C1 B1 -147.49(13)
Si1 N1 C1 B1 86.49(16)
N2 B1 C1 N1 61.7(2)
B1 N2 C2 B2 -28.1(2)
Si4 N2 C2 B2 -147.33(13)
Si3 N2 C2 B2 86.84(17)
N1 B2 C2 N2 61.0(2)
